data_7013503
loop_
_publ_author_name
'Doyle, Robert P.'
'Kruger, Paul E.'
'Moubaraki, Boujemaa'
'Murray, Keith S.'
'Nieuwenhuyzen, Mark'

_publ_section_title
;
 Synthesis and structural and magnetic characterisation of tetranuclear
 Cu(ii) complexes possessing novel [Cu4(&#xFFFD;4-PO4)2(&#xFFFD;2-CO3)]
 butterfly cores that exhibit supramolecular isomerismElectronic
 supplementary information (ESI) available: Figs. S1?3: Selected views
 of the 3D H-bonded water networks encapsulating 1, 1a and 2 showing
 oxygen?oxygen close contacts. See
 http://www.rsc.org/suppdata/dt/b3/b309275e/
;
_journal_issue 22
_journal_name_full 'Dalton Transactions'
_journal_page_first 4230
_journal_paper_doi 10.1039/b309275e
_journal_year 2003
_chemical_formula_sum 'C41 H67 Cu4 N8 O26.5 P2'
_chemical_formula_weight 1411.09
_chemical_name_systematic
;
?
;
_space_group_IT_number 13
_symmetry_cell_setting monoclinic
_symmetry_space_group_name_Hall '-P 2yc'
_symmetry_space_group_name_H-M 'P 1 2/c 1'
_atom_sites_solution_hydrogens geom
_atom_sites_solution_primary direct
_atom_sites_solution_secondary difmap
_audit_creation_method SHELXL-97
_cell_angle_alpha 90.00
_cell_angle_beta 99.30(2)
_cell_angle_gamma 90.00
_cell_formula_units_Z 4
_cell_length_a 14.250(9)
_cell_length_b 18.493(12)
_cell_length_c 21.397(14)
_cell_measurement_temperature 153(2)
_cell_volume 5565(6)
_computing_cell_refinement 'Bruker SMART'
_computing_data_collection 'Bruker SMART'
_computing_data_reduction 'Bruker SHELXTL'
_computing_molecular_graphics 'Bruker SHELXTL'
_computing_publication_material 'Bruker SHELXTL'
_computing_structure_refinement 'SHELXL-97 (Sheldrick, 1997)'
_computing_structure_solution 'SHELXS-97 (Sheldrick, 1990)'
_diffrn_ambient_temperature 153(2)
_diffrn_measured_fraction_theta_full 0.999
_diffrn_measured_fraction_theta_max 0.999
_diffrn_measurement_device_type 'CCD area detector'
_diffrn_measurement_method 'phi and omega scans'
_diffrn_radiation_monochromator graphite
_diffrn_radiation_source 'fine-focus sealed tube'
_diffrn_radiation_type MoK\a
_diffrn_radiation_wavelength 0.71073
_diffrn_reflns_av_R_equivalents 0.1341
_diffrn_reflns_av_sigmaI/netI 0.1138
_diffrn_reflns_limit_h_max 16
_diffrn_reflns_limit_h_min -16
_diffrn_reflns_limit_k_max 21
_diffrn_reflns_limit_k_min -21
_diffrn_reflns_limit_l_max 25
_diffrn_reflns_limit_l_min -25
_diffrn_reflns_number 39187
_diffrn_reflns_theta_full 25.00
_diffrn_reflns_theta_max 25.00
_diffrn_reflns_theta_min 1.10
_exptl_absorpt_coefficient_mu 1.658
_exptl_absorpt_correction_T_max 0.7326
_exptl_absorpt_correction_T_min 0.6188
_exptl_absorpt_correction_type empirical
_exptl_absorpt_process_details SADABS
_exptl_crystal_colour blue
_exptl_crystal_density_diffrn 1.681
_exptl_crystal_density_meas ?
_exptl_crystal_density_method 'not measured'
_exptl_crystal_description block
_exptl_crystal_F_000 2892
_exptl_crystal_size_max 0.30
_exptl_crystal_size_mid 0.26
_exptl_crystal_size_min 0.24
_refine_diff_density_max 1.256
_refine_diff_density_min -1.229
_refine_diff_density_rms 0.161
_refine_ls_extinction_method none
_refine_ls_goodness_of_fit_ref 1.042
_refine_ls_hydrogen_treatment mixed
_refine_ls_matrix_type full
_refine_ls_number_parameters 733
_refine_ls_number_reflns 9811
_refine_ls_number_restraints 0
_refine_ls_restrained_S_all 1.042
_refine_ls_R_factor_all 0.1356
_refine_ls_R_factor_gt 0.0789
_refine_ls_shift/su_max 0.001
_refine_ls_shift/su_mean 0.000
_refine_ls_structure_factor_coef Fsqd
_refine_ls_weighting_details 'calc w=1/[\s^2^(Fo^2^)+(0.1065P)^2^+32.1738P] where P=(Fo^2^+2Fc^2^)/3'
_refine_ls_weighting_scheme calc
_refine_ls_wR_factor_gt 0.2002
_refine_ls_wR_factor_ref 0.2352
_reflns_number_gt 5812
_reflns_number_total 9811
_reflns_threshold_expression >2sigma(I)
_cod_data_source_file b309275e.txt
_cod_data_source_block 1a
_cod_depositor_comments
;
The following automatic conversions were performed:
'_symmetry_cell_setting' value 'Monoclinic' changed to 'monoclinic'
according to '/home/saulius/struct/CIF-dictionaries/cif_core.dic'
dictionary named 'cif_core.dic' version 2.4.1 from
2010-06-29.

'_exptl_absorpt_correction_type' value 'Empirical' changed to
'empirical' according to
'/home/saulius/struct/CIF-dictionaries/cif_core.dic' dictionary named
'cif_core.dic' version 2.4.1 from 2010-06-29.

Automatic conversion script
Id: cif_fix_enum 1527 2010-12-29 10:47:43Z saulius 

The following automatic conversions were performed:

'_exptl_crystal_density_meas' value 'not_measured' was changed to '?'
- the value is perceived as not measured.

Automatic conversion script
Id: cif_fix_values 3008 2015-01-20 13:52:24Z robertas 
;
_cod_original_cell_volume 5564(6)
_cod_original_sg_symbol_H-M P2/c
_cod_original_formula_sum 'C41 H67 Cu4 N8 O26.50 P2'
_cod_database_code 7013503

loop_
_symmetry_equiv_pos_as_xyz
'x, y, z'
'-x, y, -z+1/2'
'-x, -y, -z'
'x, -y, z-1/2'

loop_
_atom_site_label
_atom_site_type_symbol
_atom_site_fract_x
_atom_site_fract_y
_atom_site_fract_z
_atom_site_U_iso_or_equiv
_atom_site_adp_type
_atom_site_occupancy
_atom_site_symmetry_multiplicity
_atom_site_calc_flag
_atom_site_refinement_flags
_atom_site_disorder_assembly
_atom_site_disorder_group
Cu1 Cu 1.68050(8) -0.14439(6) 0.84417(5) 0.0222(3) Uani 1 1 d . . .
Cu2 Cu 1.66720(8) -0.37588(6) 0.84460(6) 0.0236(3) Uani 1 1 d . . .
Cu3 Cu 1.88405(8) -0.17382(6) 0.93311(6) 0.0271(3) Uani 1 1 d . . .
Cu4 Cu 1.85313(8) -0.34992(6) 0.95860(6) 0.0270(3) Uani 1 1 d . . .
P1 P 1.81621(16) -0.26437(12) 0.81379(11) 0.0198(5) Uani 1 1 d . . .
O11 O 1.7254(4) -0.2167(3) 0.7931(3) 0.0261(15) Uani 1 1 d . . .
O12 O 1.7903(4) -0.3285(3) 0.8550(3) 0.0240(14) Uani 1 1 d . . .
O13 O 1.8940(4) -0.2194(3) 0.8543(3) 0.0274(15) Uani 1 1 d . . .
O14 O 1.8509(4) -0.2915(3) 0.7545(3) 0.0290(15) Uani 1 1 d . . .
P2 P 1.66892(17) -0.25940(13) 0.94875(12) 0.0243(5) Uani 1 1 d . . .
O21 O 1.7232(4) -0.1954(3) 0.9224(3) 0.0260(14) Uani 1 1 d . . .
O22 O 1.6120(4) -0.3014(3) 0.8922(3) 0.0285(15) Uani 1 1 d . . .
O23 O 1.7420(5) -0.3099(4) 0.9869(3) 0.0321(16) Uani 1 1 d . . .
O24 O 1.6014(5) -0.2310(4) 0.9897(3) 0.0346(16) Uani 1 1 d . . .
C3 C 1.9907(8) -0.2633(6) 1.0330(6) 0.044(3) Uani 1 1 d . . .
O31 O 1.9274(5) -0.2619(3) 0.9795(3) 0.0369(18) Uani 1 1 d . . .
O32 O 1.9798(6) -0.3111(4) 1.0731(5) 0.062(3) Uani 1 1 d . . .
O33 O 2.0567(5) -0.2174(4) 1.0395(4) 0.048(2) Uani 1 1 d . . .
O1W O 1.5252(4) -0.1891(3) 0.8184(3) 0.0300(15) Uani 1 1 d . . .
O2W O 1.5967(4) -0.3235(3) 0.7507(3) 0.0273(15) Uani 1 1 d . . .
N1A N 1.6465(5) -0.0555(4) 0.8891(4) 0.0290(19) Uani 1 1 d . . .
C2A C 1.6379(7) -0.0510(6) 0.9501(5) 0.033(2) Uani 1 1 d . . .
H2A H 1.6463 -0.0935 0.9753 0.040 Uiso 1 1 calc R . .
C3A C 1.6174(8) 0.0127(7) 0.9779(6) 0.049(3) Uani 1 1 d . . .
H3A H 1.6114 0.0138 1.0215 0.058 Uiso 1 1 calc R . .
C4A C 1.6056(10) 0.0741(7) 0.9428(7) 0.060(4) Uani 1 1 d . . .
H4A H 1.5918 0.1185 0.9618 0.072 Uiso 1 1 calc R . .
C5A C 1.6139(9) 0.0718(6) 0.8780(7) 0.059(4) Uani 1 1 d . . .
H5A H 1.6059 0.1140 0.8524 0.070 Uiso 1 1 calc R . .
C6A C 1.6344(7) 0.0047(5) 0.8530(5) 0.032(2) Uani 1 1 d . . .
C7A C 1.6432(7) -0.0062(5) 0.7865(5) 0.028(2) Uani 1 1 d . . .
C8A C 1.6309(9) 0.0470(6) 0.7386(6) 0.050(3) Uani 1 1 d . . .
H8A H 1.6141 0.0949 0.7483 0.060 Uiso 1 1 calc R . .
C9A C 1.6430(9) 0.0300(7) 0.6793(6) 0.055(3) Uani 1 1 d . . .
H9A H 1.6366 0.0663 0.6475 0.065 Uiso 1 1 calc R . .
C10A C 1.6646(9) -0.0397(7) 0.6646(6) 0.049(3) Uani 1 1 d . . .
H10A H 1.6698 -0.0529 0.6224 0.059 Uiso 1 1 calc R . .
C11A C 1.6785(7) -0.0901(6) 0.7127(5) 0.033(2) Uani 1 1 d . . .
H11A H 1.6966 -0.1378 0.7032 0.040 Uiso 1 1 calc R . .
N12A N 1.6675(6) -0.0746(4) 0.7718(4) 0.0278(18) Uani 1 1 d . . .
N1B N 1.8742(6) -0.1139(5) 1.0090(4) 0.034(2) Uani 1 1 d . . .
C2B C 1.8630(8) -0.1404(7) 1.0659(6) 0.049(3) Uani 1 1 d . . .
H2B H 1.8597 -0.1912 1.0719 0.059 Uiso 1 1 calc R . .
C3B C 1.8562(10) -0.0931(9) 1.1167(6) 0.065(4) Uani 1 1 d . . .
H3B H 1.8478 -0.1119 1.1567 0.078 Uiso 1 1 calc R . .
C4B C 1.8619(10) -0.0187(9) 1.1078(8) 0.067(4) Uani 1 1 d . . .
H4B H 1.8592 0.0138 1.1419 0.081 Uiso 1 1 calc R . .
C5B C 1.8713(8) 0.0064(7) 1.0496(6) 0.050(3) Uani 1 1 d . . .
H5B H 1.8738 0.0570 1.0424 0.060 Uiso 1 1 calc R . .
C6B C 1.8771(7) -0.0417(6) 1.0005(6) 0.039(3) Uani 1 1 d . . .
C7B C 1.8853(7) -0.0188(5) 0.9348(6) 0.039(3) Uani 1 1 d . . .
C8B C 1.8868(8) 0.0531(6) 0.9176(7) 0.049(3) Uani 1 1 d . . .
H8B H 1.8825 0.0909 0.9470 0.059 Uiso 1 1 calc R . .
C9B C 1.8947(9) 0.0670(6) 0.8558(8) 0.064(4) Uani 1 1 d . . .
H9B H 1.8965 0.1156 0.8417 0.076 Uiso 1 1 calc R . .
C10B C 1.9003(8) 0.0095(6) 0.8126(7) 0.053(3) Uani 1 1 d . . .
H10B H 1.9050 0.0189 0.7696 0.064 Uiso 1 1 calc R . .
C11B C 1.8989(7) -0.0595(6) 0.8347(5) 0.037(3) Uani 1 1 d . . .
H11B H 1.9039 -0.0985 0.8065 0.044 Uiso 1 1 calc R . .
N12B N 1.8906(6) -0.0742(4) 0.8949(4) 0.033(2) Uani 1 1 d . . .
N1C N 1.5603(6) -0.4455(4) 0.8511(4) 0.0269(18) Uani 1 1 d . . .
C2C C 1.4811(7) -0.4300(5) 0.8741(5) 0.030(2) Uani 1 1 d . . .
H2C H 1.4721 -0.3824 0.8885 0.036 Uiso 1 1 calc R . .
C3C C 1.4126(7) -0.4807(6) 0.8774(5) 0.036(2) Uani 1 1 d . . .
H3C H 1.3557 -0.4677 0.8925 0.043 Uiso 1 1 calc R . .
C4C C 1.4262(8) -0.5509(6) 0.8587(5) 0.036(3) Uani 1 1 d . . .
H4C H 1.3798 -0.5871 0.8619 0.043 Uiso 1 1 calc R . .
C5C C 1.5082(8) -0.5677(6) 0.8352(5) 0.039(3) Uani 1 1 d . . .
H5C H 1.5187 -0.6155 0.8215 0.046 Uiso 1 1 calc R . .
C6C C 1.5757(7) -0.5136(5) 0.8317(5) 0.028(2) Uani 1 1 d . . .
C7C C 1.6649(7) -0.5239(5) 0.8071(5) 0.030(2) Uani 1 1 d . . .
C8C C 1.6958(8) -0.5909(5) 0.7886(5) 0.038(3) Uani 1 1 d . . .
H8C H 1.6581 -0.6331 0.7902 0.045 Uiso 1 1 calc R . .
C9C C 1.7837(8) -0.5946(6) 0.7678(5) 0.041(3) Uani 1 1 d . . .
H9C H 1.8071 -0.6393 0.7548 0.050 Uiso 1 1 calc R . .
C10C C 1.8358(8) -0.5319(5) 0.7667(5) 0.034(2) Uani 1 1 d . . .
H10C H 1.8956 -0.5332 0.7525 0.041 Uiso 1 1 calc R . .
C11C C 1.8019(7) -0.4676(5) 0.7860(4) 0.030(2) Uani 1 1 d . . .
H11C H 1.8387 -0.4249 0.7850 0.036 Uiso 1 1 calc R . .
N12C N 1.7176(5) -0.4639(4) 0.8063(4) 0.0242(17) Uani 1 1 d . . .
N1D N 1.8033(6) -0.4525(4) 0.9621(4) 0.0266(18) Uani 1 1 d . . .
C2D C 1.7198(7) -0.4718(5) 0.9777(5) 0.031(2) Uani 1 1 d . . .
H2D H 1.6789 -0.4357 0.9900 0.037 Uiso 1 1 calc R . .
C3D C 1.6923(7) -0.5431(6) 0.9762(5) 0.033(2) Uani 1 1 d . . .
H3D H 1.6333 -0.5563 0.9882 0.039 Uiso 1 1 calc R . .
C4D C 1.7506(7) -0.5957(6) 0.9572(5) 0.035(2) Uani 1 1 d . . .
H4D H 1.7308 -0.6448 0.9544 0.041 Uiso 1 1 calc R . .
C5D C 1.8376(7) -0.5764(5) 0.9423(5) 0.030(2) Uani 1 1 d . . .
H5D H 1.8799 -0.6121 0.9312 0.036 Uiso 1 1 calc R . .
C6D C 1.8624(6) -0.5033(5) 0.9437(4) 0.023(2) Uani 1 1 d . . .
C7D C 1.9517(7) -0.4757(5) 0.9266(4) 0.028(2) Uani 1 1 d . . .
C8D C 2.0207(7) -0.5184(6) 0.9074(5) 0.033(2) Uani 1 1 d . . .
H8D H 2.0131 -0.5695 0.9057 0.039 Uiso 1 1 calc R . .
C9D C 2.1010(7) -0.4870(6) 0.8908(5) 0.038(3) Uani 1 1 d . . .
H9D H 2.1494 -0.5158 0.8776 0.046 Uiso 1 1 calc R . .
C10D C 2.1095(8) -0.4117(6) 0.8937(5) 0.036(3) Uani 1 1 d . . .
H10D H 2.1634 -0.3884 0.8817 0.043 Uiso 1 1 calc R . .
C11D C 2.0387(7) -0.3715(6) 0.9141(5) 0.038(3) Uani 1 1 d . . .
H11D H 2.0450 -0.3204 0.9163 0.045 Uiso 1 1 calc R . .
N12D N 1.9611(5) -0.4022(4) 0.9311(4) 0.0282(18) Uani 1 1 d . . .
O3W O 1.0743(5) -0.1923(4) 0.8214(4) 0.046(2) Uani 1 1 d . . .
O4W O 0.8458(6) -0.1792(4) 0.5539(4) 0.057(2) Uani 1 1 d . . .
O5W O 1.2861(5) -0.3376(4) 0.8379(4) 0.047(2) Uani 1 1 d . . .
O6W O 1.4078(8) 0.2518(5) 0.6346(6) 0.088(4) Uani 1 1 d . . .
O7W O 1.3151(6) -0.7483(5) 0.4425(4) 0.060(2) Uani 1 1 d . . .
O8W O 1.2278(7) -0.3465(5) 0.3886(4) 0.067(3) Uani 1 1 d . . .
O9W O 1.2142(7) -0.7598(6) 0.6316(6) 0.089(3) Uani 1 1 d . . .
O10W O 1.5418(6) -0.3167(5) 0.4719(4) 0.063(3) Uani 1 1 d . . .
O11W O 1.4526(5) -0.1524(4) 0.9277(4) 0.0452(19) Uani 1 1 d . . .
O12W O 1.0000 -0.3908(5) 0.7500 0.036(2) Uani 1 2 d S . .
O13W O 1.1703(12) -0.8025(7) 0.7497(8) 0.127(5) Uani 1 1 d . . .
O14W O 1.0530(16) -0.3243(12) 0.3139(10) 0.116(9) Uiso 0.67(3) 1 d P A 2
O15W O 0.9912(19) -0.2606(15) 0.2926(13) 0.060(10) Uiso 0.33(3) 1 d P A 1
O16W O 1.465(3) 0.2395(19) 0.762(2) 0.178(16) Uiso 0.50 1 d P . .
O17W O 1.4159(10) -0.8274(8) 0.9019(6) 0.035(3) Uiso 0.50 1 d P B 2
O18W O 1.3465(19) -0.7902(15) 0.8718(13) 0.105(8) Uiso 0.50 1 d P B 2
O19W O 1.3107(11) -0.7393(9) 0.8161(8) 0.050(4) Uiso 0.50 1 d P C 1

loop_
_atom_site_aniso_label
_atom_site_aniso_U_11
_atom_site_aniso_U_22
_atom_site_aniso_U_33
_atom_site_aniso_U_23
_atom_site_aniso_U_13
_atom_site_aniso_U_12
Cu1 0.0260(6) 0.0127(6) 0.0268(6) 0.0001(5) 0.0013(5) 0.0017(4)
Cu2 0.0237(6) 0.0123(6) 0.0333(7) 0.0006(5) 0.0000(5) -0.0005(4)
Cu3 0.0296(6) 0.0147(6) 0.0342(7) -0.0017(5) -0.0033(5) 0.0001(5)
Cu4 0.0308(6) 0.0150(6) 0.0331(7) 0.0024(5) -0.0008(5) 0.0019(5)
P1 0.0177(11) 0.0114(11) 0.0299(13) -0.0021(9) 0.0020(9) 0.0008(9)
O11 0.020(3) 0.014(3) 0.042(4) 0.001(3) 0.000(3) -0.001(3)
O12 0.023(3) 0.023(3) 0.025(4) -0.001(3) 0.000(3) -0.004(3)
O13 0.024(3) 0.020(3) 0.037(4) -0.005(3) 0.001(3) -0.006(3)
O14 0.024(3) 0.026(4) 0.037(4) -0.002(3) 0.008(3) 0.002(3)
P2 0.0299(13) 0.0142(12) 0.0299(14) 0.0026(10) 0.0080(10) 0.0028(10)
O21 0.029(3) 0.016(3) 0.031(4) -0.001(3) -0.001(3) 0.002(3)
O22 0.025(3) 0.019(3) 0.041(4) 0.000(3) 0.003(3) -0.001(3)
O23 0.038(4) 0.025(4) 0.032(4) 0.002(3) 0.003(3) 0.013(3)
O24 0.038(4) 0.028(4) 0.040(4) 0.006(3) 0.014(3) 0.002(3)
C3 0.050(7) 0.025(6) 0.052(7) 0.001(5) -0.009(6) 0.001(5)
O31 0.039(4) 0.017(4) 0.047(5) 0.000(3) -0.013(3) -0.005(3)
O32 0.061(6) 0.029(5) 0.089(7) 0.019(5) -0.010(5) -0.003(4)
O33 0.040(4) 0.039(5) 0.059(5) 0.000(4) -0.008(4) -0.010(4)
O1W 0.026(3) 0.024(4) 0.040(4) -0.001(3) 0.005(3) -0.001(3)
O2W 0.026(3) 0.023(4) 0.030(4) 0.000(3) -0.005(3) -0.001(3)
N1A 0.023(4) 0.022(4) 0.040(5) -0.007(4) 0.000(4) -0.003(3)
C2A 0.035(6) 0.030(6) 0.033(6) -0.006(4) 0.001(5) 0.007(5)
C3A 0.049(7) 0.043(8) 0.052(8) -0.023(6) 0.002(6) -0.003(6)
C4A 0.076(9) 0.034(7) 0.076(10) -0.025(7) 0.031(8) 0.002(7)
C5A 0.064(8) 0.012(6) 0.105(12) 0.003(6) 0.031(8) -0.002(5)
C6A 0.020(5) 0.022(5) 0.054(7) -0.005(5) 0.002(5) -0.002(4)
C7A 0.029(5) 0.003(4) 0.052(7) 0.004(4) 0.000(5) 0.000(4)
C8A 0.058(8) 0.030(6) 0.063(9) 0.020(6) 0.009(7) 0.003(6)
C9A 0.058(8) 0.045(8) 0.058(9) 0.027(6) 0.000(7) -0.007(6)
C10A 0.064(8) 0.044(8) 0.036(7) 0.011(5) -0.002(6) -0.008(6)
C11A 0.037(6) 0.027(6) 0.036(6) 0.005(5) 0.003(5) -0.008(4)
N12A 0.031(4) 0.016(4) 0.034(5) 0.002(3) 0.000(4) -0.004(3)
N1B 0.027(4) 0.041(5) 0.030(5) -0.003(4) -0.006(4) 0.000(4)
C2B 0.047(7) 0.058(8) 0.041(7) -0.006(6) 0.001(6) -0.001(6)
C3B 0.066(9) 0.096(12) 0.035(7) -0.010(7) 0.013(6) 0.022(8)
C4B 0.055(8) 0.074(11) 0.071(11) -0.038(8) 0.004(7) 0.007(7)
C5B 0.043(7) 0.038(7) 0.064(9) -0.026(6) -0.006(6) 0.005(5)
C6B 0.031(6) 0.029(6) 0.053(7) -0.007(5) -0.009(5) 0.010(5)
C7B 0.025(5) 0.022(6) 0.064(8) -0.011(5) -0.011(5) -0.002(4)
C8B 0.038(6) 0.018(6) 0.087(10) -0.002(6) -0.005(6) 0.003(5)
C9B 0.059(8) 0.015(6) 0.110(13) 0.012(7) -0.007(8) -0.004(6)
C10B 0.046(7) 0.034(7) 0.077(9) 0.020(6) 0.002(6) -0.011(6)
C11B 0.032(6) 0.033(6) 0.042(7) 0.004(5) -0.004(5) 0.002(5)
N12B 0.031(5) 0.016(4) 0.049(6) -0.008(4) -0.005(4) 0.001(3)
N1C 0.035(5) 0.011(4) 0.031(5) 0.003(3) -0.002(4) -0.001(3)
C2C 0.030(5) 0.020(5) 0.037(6) 0.002(4) 0.003(4) 0.000(4)
C3C 0.034(6) 0.034(6) 0.036(6) 0.009(5) -0.002(5) -0.003(5)
C4C 0.040(6) 0.028(6) 0.038(6) 0.003(5) 0.000(5) -0.016(5)
C5C 0.058(7) 0.017(5) 0.039(6) -0.004(4) -0.001(5) -0.017(5)
C6C 0.035(5) 0.014(5) 0.032(5) -0.002(4) -0.007(4) 0.000(4)
C7C 0.040(6) 0.018(5) 0.028(6) -0.002(4) -0.010(4) -0.002(4)
C8C 0.059(7) 0.017(5) 0.032(6) -0.007(4) -0.007(5) 0.010(5)
C9C 0.058(7) 0.025(6) 0.040(7) -0.001(5) 0.005(6) 0.017(5)
C10C 0.037(6) 0.028(6) 0.034(6) -0.008(4) -0.002(5) 0.010(5)
C11C 0.039(6) 0.024(5) 0.026(5) -0.001(4) -0.001(4) 0.005(4)
N12C 0.028(4) 0.012(4) 0.031(5) 0.000(3) 0.001(3) 0.001(3)
N1D 0.033(5) 0.019(4) 0.023(4) 0.006(3) -0.007(3) 0.005(3)
C2D 0.035(6) 0.032(6) 0.024(5) 0.004(4) -0.001(4) 0.002(5)
C3D 0.032(5) 0.033(6) 0.029(6) 0.009(4) -0.004(4) -0.010(5)
C4D 0.037(6) 0.023(5) 0.041(6) 0.004(4) -0.002(5) -0.012(5)
C5D 0.022(5) 0.018(5) 0.047(6) -0.002(4) -0.004(4) 0.004(4)
C6D 0.024(5) 0.020(5) 0.024(5) 0.005(4) -0.002(4) 0.003(4)
C7D 0.030(5) 0.027(6) 0.022(5) 0.005(4) -0.008(4) 0.007(4)
C8D 0.037(6) 0.029(6) 0.029(6) 0.000(4) -0.003(5) 0.008(5)
C9D 0.032(6) 0.050(7) 0.031(6) 0.005(5) 0.000(5) 0.008(5)
C10D 0.040(6) 0.044(7) 0.022(5) 0.011(5) 0.000(5) -0.003(5)
C11D 0.035(6) 0.035(6) 0.040(6) 0.011(5) -0.004(5) -0.001(5)
N12D 0.029(4) 0.022(4) 0.030(5) 0.004(3) -0.006(4) -0.003(3)
O3W 0.040(4) 0.039(5) 0.058(5) -0.010(4) 0.008(4) -0.004(4)
O4W 0.059(5) 0.043(5) 0.068(6) 0.015(4) 0.006(5) 0.007(4)
O5W 0.041(4) 0.052(5) 0.048(5) 0.016(4) 0.007(4) 0.000(4)
O6W 0.079(7) 0.043(6) 0.131(10) 0.013(6) -0.016(7) -0.014(5)
O7W 0.046(5) 0.073(7) 0.059(6) -0.003(5) 0.002(4) 0.001(5)
O8W 0.097(7) 0.053(6) 0.045(5) -0.001(4) -0.008(5) -0.005(5)
O9W 0.065(7) 0.069(7) 0.121(10) 0.008(6) -0.016(6) -0.018(5)
O10W 0.053(5) 0.057(6) 0.081(7) -0.028(5) 0.014(5) 0.009(4)
O11W 0.045(5) 0.041(5) 0.052(5) 0.004(4) 0.014(4) 0.012(4)
O12W 0.038(6) 0.026(5) 0.044(6) 0.000 0.003(5) 0.000
O13W 0.157(13) 0.070(9) 0.155(13) 0.010(8) 0.031(11) -0.013(9)

loop_
_atom_type_symbol
_atom_type_description
_atom_type_scat_dispersion_real
_atom_type_scat_dispersion_imag
_atom_type_scat_source
C C 0.0033 0.0016 'International Tables Vol C Tables 4.2.6.8 and 6.1.1.4'
H H 0.0000 0.0000 'International Tables Vol C Tables 4.2.6.8 and 6.1.1.4'
N N 0.0061 0.0033 'International Tables Vol C Tables 4.2.6.8 and 6.1.1.4'
O O 0.0106 0.0060 'International Tables Vol C Tables 4.2.6.8 and 6.1.1.4'
P P 0.1023 0.0942 'International Tables Vol C Tables 4.2.6.8 and 6.1.1.4'
Cu Cu 0.3201 1.2651 'International Tables Vol C Tables 4.2.6.8 and 6.1.1.4'

loop_
_geom_angle_atom_site_label_1
_geom_angle_atom_site_label_2
_geom_angle_atom_site_label_3
_geom_angle
_geom_angle_site_symmetry_1
_geom_angle_site_symmetry_3
_geom_angle_publ_flag
O11 Cu1 O21 93.8(3) . . ?
O11 Cu1 N12A 90.4(3) . . ?
O21 Cu1 N12A 164.1(3) . . ?
O11 Cu1 N1A 169.3(3) . . ?
O21 Cu1 N1A 92.9(3) . . ?
N12A Cu1 N1A 80.9(3) . . ?
O11 Cu1 O1W 90.5(2) . . ?
O21 Cu1 O1W 100.7(3) . . ?
N12A Cu1 O1W 94.6(3) . . ?
N1A Cu1 O1W 96.3(3) . . ?
O12 Cu2 O22 93.1(3) . . ?
O12 Cu2 N12C 92.1(3) . . ?
O22 Cu2 N12C 170.5(3) . . ?
O12 Cu2 N1C 163.5(3) . . ?
O22 Cu2 N1C 92.4(3) . . ?
N12C Cu2 N1C 80.5(3) . . ?
O12 Cu2 O2W 99.7(2) . . ?
O22 Cu2 O2W 90.1(3) . . ?
N12C Cu2 O2W 96.9(3) . . ?
N1C Cu2 O2W 95.8(3) . . ?
O13 Cu3 O31 91.0(3) . . ?
O13 Cu3 N1B 172.3(3) . . ?
O31 Cu3 N1B 96.2(3) . . ?
O13 Cu3 N12B 91.7(3) . . ?
O31 Cu3 N12B 158.8(3) . . ?
N1B Cu3 N12B 80.6(4) . . ?
O13 Cu3 O21 92.9(2) . . ?
O31 Cu3 O21 97.7(3) . . ?
N1B Cu3 O21 88.7(3) . . ?
N12B Cu3 O21 103.2(3) . . ?
O23 Cu4 O31 92.9(3) . . ?
O23 Cu4 N12D 173.4(3) . . ?
O31 Cu4 N12D 93.2(3) . . ?
O23 Cu4 N1D 92.1(3) . . ?
O31 Cu4 N1D 161.7(3) . . ?
N12D Cu4 N1D 81.3(3) . . ?
O23 Cu4 O12 91.4(3) . . ?
O31 Cu4 O12 101.0(3) . . ?
N12D Cu4 O12 89.9(3) . . ?
N1D Cu4 O12 96.5(3) . . ?
O14 P1 O13 110.3(4) . . ?
O14 P1 O12 111.2(4) . . ?
O13 P1 O12 108.0(4) . . ?
O14 P1 O11 108.3(4) . . ?
O13 P1 O11 110.0(4) . . ?
O12 P1 O11 109.1(3) . . ?
P1 O11 Cu1 124.9(4) . . ?
P1 O12 Cu2 124.9(4) . . ?
P1 O12 Cu4 126.1(3) . . ?
Cu2 O12 Cu4 103.8(3) . . ?
P1 O13 Cu3 125.9(4) . . ?
O24 P2 O23 110.3(4) . . ?
O24 P2 O22 109.1(4) . . ?
O23 P2 O22 109.6(4) . . ?
O24 P2 O21 110.3(4) . . ?
O23 P2 O21 108.6(4) . . ?
O22 P2 O21 108.9(4) . . ?
P2 O21 Cu1 125.2(4) . . ?
P2 O21 Cu3 129.5(3) . . ?
Cu1 O21 Cu3 99.8(3) . . ?
P2 O22 Cu2 123.7(4) . . ?
P2 O23 Cu4 126.0(4) . . ?
O33 C3 O32 124.9(11) . . ?
O33 C3 O31 118.1(10) . . ?
O32 C3 O31 117.0(10) . . ?
C3 O31 Cu4 116.5(7) . . ?
C3 O31 Cu3 124.3(6) . . ?
Cu4 O31 Cu3 117.6(3) . . ?
C2A N1A C6A 119.1(9) . . ?
C2A N1A Cu1 126.1(7) . . ?
C6A N1A Cu1 114.8(7) . . ?
N1A C2A C3A 122.5(11) . . ?
C4A C3A C2A 119.7(12) . . ?
C3A C4A C5A 119.7(11) . . ?
C6A C5A C4A 117.3(11) . . ?
N1A C6A C5A 121.7(11) . . ?
N1A C6A C7A 114.9(8) . . ?
C5A C6A C7A 123.4(10) . . ?
N12A C7A C8A 119.1(10) . . ?
N12A C7A C6A 114.7(8) . . ?
C8A C7A C6A 126.2(9) . . ?
C9A C8A C7A 120.2(11) . . ?
C8A C9A C10A 120.1(11) . . ?
C9A C10A C11A 118.4(12) . . ?
N12A C11A C10A 122.6(11) . . ?
C11A N12A C7A 119.6(9) . . ?
C11A N12A Cu1 125.9(7) . . ?
C7A N12A Cu1 114.6(7) . . ?
C2B N1B C6B 119.5(10) . . ?
C2B N1B Cu3 124.7(8) . . ?
C6B N1B Cu3 115.7(7) . . ?
N1B C2B C3B 120.3(13) . . ?
C4B C3B C2B 119.7(13) . . ?
C5B C4B C3B 118.7(12) . . ?
C4B C5B C6B 120.1(12) . . ?
N1B C6B C5B 121.7(12) . . ?
N1B C6B C7B 114.6(9) . . ?
C5B C6B C7B 123.7(11) . . ?
N12B C7B C8B 124.1(12) . . ?
N12B C7B C6B 113.7(9) . . ?
C8B C7B C6B 122.1(11) . . ?
C9B C8B C7B 116.4(12) . . ?
C8B C9B C10B 120.7(11) . . ?
C11B C10B C9B 118.0(13) . . ?
N12B C11B C10B 122.2(11) . . ?
C11B N12B C7B 118.5(9) . . ?
C11B N12B Cu3 126.2(7) . . ?
C7B N12B Cu3 115.3(8) . . ?
C2C N1C C6C 120.0(8) . . ?
C2C N1C Cu2 125.7(6) . . ?
C6C N1C Cu2 114.3(7) . . ?
N1C C2C C3C 121.9(9) . . ?
C2C C3C C4C 119.7(10) . . ?
C5C C4C C3C 118.9(9) . . ?
C4C C5C C6C 119.3(10) . . ?
N1C C6C C5C 120.2(9) . . ?
N1C C6C C7C 115.1(8) . . ?
C5C C6C C7C 124.7(9) . . ?
N12C C7C C8C 122.0(10) . . ?
N12C C7C C6C 114.6(8) . . ?
C8C C7C C6C 123.4(9) . . ?
C7C C8C C9C 118.2(10) . . ?
C10C C9C C8C 118.6(10) . . ?
C11C C10C C9C 120.4(10) . . ?
N12C C11C C10C 121.2(10) . . ?
C7C N12C C11C 119.5(8) . . ?
C7C N12C Cu2 115.4(6) . . ?
C11C N12C Cu2 124.8(6) . . ?
C2D N1D C6D 120.4(8) . . ?
C2D N1D Cu4 126.2(7) . . ?
C6D N1D Cu4 113.4(6) . . ?
N1D C2D C3D 120.9(10) . . ?
C2D C3D C4D 119.9(10) . . ?
C5D C4D C3D 119.5(9) . . ?
C4D C5D C6D 118.7(9) . . ?
N1D C6D C5D 120.6(9) . . ?
N1D C6D C7D 115.7(8) . . ?
C5D C6D C7D 123.7(9) . . ?
N12D C7D C8D 121.7(9) . . ?
N12D C7D C6D 113.9(8) . . ?
C8D C7D C6D 124.4(9) . . ?
C7D C8D C9D 119.8(10) . . ?
C8D C9D C10D 118.5(10) . . ?
C11D C10D C9D 119.2(10) . . ?
N12D C11D C10D 122.3(10) . . ?
C11D N12D C7D 118.4(9) . . ?
C11D N12D Cu4 125.8(7) . . ?
C7D N12D Cu4 115.7(6) . . ?

loop_
_geom_bond_atom_site_label_1
_geom_bond_atom_site_label_2
_geom_bond_distance
_geom_bond_site_symmetry_2
_geom_bond_publ_flag
Cu1 O11 1.902(6) . ?
Cu1 O21 1.931(6) . ?
Cu1 N12A 2.002(8) . ?
Cu1 N1A 2.003(8) . ?
Cu1 O1W 2.343(7) . ?
Cu2 O12 1.941(6) . ?
Cu2 O22 1.953(6) . ?
Cu2 N12C 2.007(7) . ?
Cu2 N1C 2.016(8) . ?
Cu2 O2W 2.309(6) . ?
Cu3 O13 1.912(7) . ?
Cu3 O31 1.955(7) . ?
Cu3 N1B 1.990(9) . ?
Cu3 N12B 2.023(8) . ?
Cu3 O21 2.302(7) . ?
Cu4 O23 1.932(7) . ?
Cu4 O31 1.953(7) . ?
Cu4 N12D 1.986(8) . ?
Cu4 N1D 2.031(8) . ?
Cu4 O12 2.287(6) . ?
P1 O14 1.519(7) . ?
P1 O13 1.536(6) . ?
P1 O12 1.557(6) . ?
P1 O11 1.569(6) . ?
P2 O24 1.497(7) . ?
P2 O23 1.532(7) . ?
P2 O22 1.552(7) . ?
P2 O21 1.568(7) . ?
C3 O33 1.257(13) . ?
C3 O32 1.259(14) . ?
C3 O31 1.339(13) . ?
N1A C2A 1.334(13) . ?
N1A C6A 1.350(13) . ?
C2A C3A 1.372(15) . ?
C3A C4A 1.358(18) . ?
C4A C5A 1.411(19) . ?
C5A C6A 1.401(15) . ?
C6A C7A 1.462(15) . ?
C7A N12A 1.361(12) . ?
C7A C8A 1.411(14) . ?
C8A C9A 1.345(18) . ?
C9A C10A 1.374(18) . ?
C10A C11A 1.377(15) . ?
C11A N12A 1.331(13) . ?
N1B C2B 1.346(15) . ?
N1B C6B 1.348(13) . ?
C2B C3B 1.410(17) . ?
C3B C4B 1.39(2) . ?
C4B C5B 1.36(2) . ?
C5B C6B 1.390(15) . ?
C6B C7B 1.492(16) . ?
C7B N12B 1.344(13) . ?
C7B C8B 1.380(15) . ?
C8B C9B 1.368(19) . ?
C9B C10B 1.420(19) . ?
C10B C11B 1.361(15) . ?
C11B N12B 1.342(14) . ?
N1C C2C 1.333(12) . ?
N1C C6C 1.355(12) . ?
C2C C3C 1.363(14) . ?
C3C C4C 1.383(15) . ?
C4C C5C 1.381(15) . ?
C5C C6C 1.398(14) . ?
C6C C7C 1.466(14) . ?
C7C N12C 1.342(12) . ?
C7C C8C 1.393(13) . ?
C8C C9C 1.398(16) . ?
C9C C10C 1.379(15) . ?
C10C C11C 1.372(13) . ?
C11C N12C 1.343(12) . ?
N1D C2D 1.335(13) . ?
N1D C6D 1.361(12) . ?
C2D C3D 1.376(14) . ?
C3D C4D 1.382(15) . ?
C4D C5D 1.375(14) . ?
C5D C6D 1.396(13) . ?
C6D C7D 1.472(13) . ?
C7D N12D 1.368(12) . ?
C7D C8D 1.373(14) . ?
C8D C9D 1.381(15) . ?
C9D C10D 1.398(15) . ?
C10D C11D 1.379(15) . ?
C11D N12D 1.344(13) . ?
O16W O16W 1.19(7) 2_856 ?
O17W O18W 1.29(3) . ?
